data_1542174
loop_
_publ_author_name
'Barrett, C. S.'
'Meyer, L.'
'Wassermann, J.'

_publ_section_title
;
 Crystal structure of solid hydrogen and deuterium, and of neon-hydrogen
 and neon-deuterium mixtures
;
_journal_coden_ASTM JCPSA6
_journal_name_full 'Journal of Chemical Physics'
_journal_page_first 834
_journal_page_last 837
_journal_paper_doi 10.1063/1.1727691
_journal_volume 45
_journal_year 1966
_chemical_formula_sum D
_space_group_IT_number 197
_symmetry_space_group_name_Hall 'I 2 2 3'
_symmetry_space_group_name_H-M 'I 2 3'
_cell_angle_alpha 90
_cell_angle_beta 90
_cell_angle_gamma 90
_cell_formula_units_Z 4
_cell_length_a 5.21
_cell_length_b 5.21
_cell_length_c 5.21
_cell_volume 141.421
_cod_data_source_file Barrett_JCPSA6_1966_727.cif
_cod_data_source_block D2
_cod_original_cell_volume 141.4208
_cod_original_formula_sum D2
_cod_original_formula_units_Z 2
_cod_database_code 1542174

loop_
_symmetry_equiv_pos_as_xyz
x,y,z
-x,-y,z
x,-y,-z
-x,y,-z
z,x,y
-z,-x,y
z,-x,-y
-z,x,-y
y,z,x
y,-z,-x
-y,z,-x
-y,-z,x
x+1/2,y+1/2,z+1/2
-x+1/2,-y+1/2,z+1/2
x+1/2,-y+1/2,-z+1/2
-x+1/2,y+1/2,-z+1/2
z+1/2,x+1/2,y+1/2
-z+1/2,-x+1/2,y+1/2
z+1/2,-x+1/2,-y+1/2
-z+1/2,x+1/2,-y+1/2
y+1/2,z+1/2,x+1/2
y+1/2,-z+1/2,-x+1/2
-y+1/2,z+1/2,-x+1/2
-y+1/2,-z+1/2,x+1/2

loop_
_atom_site_label
_atom_site_type_symbol
_atom_site_fract_x
_atom_site_fract_y
_atom_site_fract_z
_atom_site_occupancy
_atom_site_U_iso_or_equiv
D1 D 0 0 0 2 0.0

loop_
_cod_changelog_entry_id
_cod_changelog_entry_author
_cod_changelog_entry_date
_cod_changelog_entry_text
1 'Quir\'os, Miguel' 2024-06-05T17:01:20+03:00
;
 Z value and formula fixed to values more according to usual chemical
 conventions.
;
